data_2218297
loop_
_publ_author_name
'Choi, Hong Dae'
'Seo, Pil Ja'
'Son, Byeng Wha'
'Lee, Uk'

_publ_section_title
;
 5-Iodo-2,7-dimethyl-3-phenylsulfonyl-1-benzofuran
;
_journal_coeditor_code ZL2112
_journal_issue 5
_journal_name_full 'Acta Crystallographica Section E'
_journal_page_first o930
_journal_paper_doi 10.1107/S1600536808011240
_journal_volume 64
_journal_year 2008
_chemical_formula_iupac 'C16 H13 I O3 S'
_chemical_formula_moiety 'C16 H13 I O3 S'
_chemical_formula_sum 'C16 H13 I O3 S'
_chemical_formula_weight 412.22
_chemical_melting_point_gt 431
_chemical_melting_point_lt 432
_chemical_name_systematic
;
5-Iodo-2,7-dimethyl-3-phenylsulfonyl-1-benzofuran
;
_space_group_IT_number 14
_symmetry_cell_setting monoclinic
_symmetry_space_group_name_Hall '-P 2yn'
_symmetry_space_group_name_H-M 'P 1 21/n 1'
_atom_sites_solution_hydrogens geom
_atom_sites_solution_primary direct
_atom_sites_solution_secondary difmap
_cell_angle_alpha 90.00
_cell_angle_beta 90.3200(10)
_cell_angle_gamma 90.00
_cell_formula_units_Z 4
_cell_length_a 8.1165(5)
_cell_length_b 14.0295(9)
_cell_length_c 13.2470(8)
_cell_measurement_reflns_used 6912
_cell_measurement_temperature 173(2)
_cell_measurement_theta_max 28.27
_cell_measurement_theta_min 2.90
_cell_volume 1508.42(16)
_computing_cell_refinement 'SAINT (Bruker, 2001)'
_computing_data_collection 'SMART (Bruker, 2001)'
_computing_data_reduction 'SAINT (Bruker, 2001)'
_computing_molecular_graphics 'ORTEP-3 (Farrugia, 1997) and DIAMOND (Brandenburg, 1998)'
_computing_publication_material 'SHELXL97 (Sheldrick, 2008)'
_computing_structure_refinement 'SHELXL97 (Sheldrick, 2008)'
_computing_structure_solution 'SHELXS97 (Sheldrick, 2008)'
_diffrn_ambient_temperature 173(2)
_diffrn_detector_area_resol_mean 10.0
_diffrn_measured_fraction_theta_full 0.996
_diffrn_measured_fraction_theta_max 0.996
_diffrn_measurement_device_type 'Bruker SMART CCD'
_diffrn_measurement_method '\f and \w'
_diffrn_radiation_monochromator graphite
_diffrn_radiation_source 'fine-focus sealed tube'
_diffrn_radiation_type MoK\a
_diffrn_radiation_wavelength 0.71073
_diffrn_reflns_av_R_equivalents 0.0315
_diffrn_reflns_av_sigmaI/netI 0.0301
_diffrn_reflns_limit_h_max 7
_diffrn_reflns_limit_h_min -10
_diffrn_reflns_limit_k_max 16
_diffrn_reflns_limit_k_min -17
_diffrn_reflns_limit_l_max 16
_diffrn_reflns_limit_l_min -16
_diffrn_reflns_number 9110
_diffrn_reflns_theta_full 27.00
_diffrn_reflns_theta_max 27.00
_diffrn_reflns_theta_min 2.90
_diffrn_standards_number 0
_exptl_absorpt_coefficient_mu 2.268
_exptl_absorpt_correction_T_max 0.641
_exptl_absorpt_correction_T_min 0.579
_exptl_absorpt_correction_type multi-scan
_exptl_absorpt_process_details '(SADABS; Sheldrick, 2000)'
_exptl_crystal_colour colorless
_exptl_crystal_density_diffrn 1.815
_exptl_crystal_density_method 'not measured'
_exptl_crystal_description block
_exptl_crystal_F_000 808
_exptl_crystal_size_max 0.40
_exptl_crystal_size_mid 0.20
_exptl_crystal_size_min 0.20
_refine_diff_density_max 1.125
_refine_diff_density_min -1.015
_refine_ls_extinction_coef 0.0204(8)
_refine_ls_extinction_expression Fc^*^=kFc[1+0.001xFc^2^\l^3^/sin(2\q)]^-1/4^
_refine_ls_extinction_method 'SHELXL97 (Sheldrick, 2008)'
_refine_ls_goodness_of_fit_ref 0.986
_refine_ls_hydrogen_treatment constr
_refine_ls_matrix_type full
_refine_ls_number_parameters 193
_refine_ls_number_reflns 3285
_refine_ls_number_restraints 0
_refine_ls_restrained_S_all 0.986
_refine_ls_R_factor_all 0.0288
_refine_ls_R_factor_gt 0.0265
_refine_ls_shift/su_max 0.001
_refine_ls_shift/su_mean 0.000
_refine_ls_structure_factor_coef Fsqd
_refine_ls_weighting_details 'calc w=1/[\s^2^(Fo^2^)+(0.0428P)^2^+1.8205P] where P=(Fo^2^+2Fc^2^)/3'
_refine_ls_weighting_scheme calc
_refine_ls_wR_factor_gt 0.0722
_refine_ls_wR_factor_ref 0.0740
_reflns_number_gt 3069
_reflns_number_total 3285
_reflns_threshold_expression I>2\s(I)
_cod_data_source_file zl2112.cif
_cod_data_source_block I
_cod_original_sg_symbol_Hall -P_2yn
_cod_original_sg_symbol_H-M 'P 21/n'
_cod_database_code 2218297
_cod_database_fobs_code 2218297

loop_
_symmetry_equiv_pos_as_xyz
'x, y, z'
'-x+1/2, y+1/2, -z+1/2'
'-x, -y, -z'
'x-1/2, -y-1/2, z-1/2'

loop_
_atom_site_type_symbol
_atom_site_label
_atom_site_fract_x
_atom_site_fract_y
_atom_site_fract_z
_atom_site_U_iso_or_equiv
_atom_site_adp_type
_atom_site_calc_flag
_atom_site_refinement_flags
_atom_site_occupancy
I I 0.01644(2) 0.271298(12) 0.412327(13) 0.03036(10) Uani d . 1
S S 0.31859(7) 0.47908(4) 0.80435(4) 0.02106(14) Uani d . 1
O O1 0.3994(2) 0.62669(12) 0.55765(13) 0.0216(3) Uani d . 1
O O2 0.2767(3) 0.38039(13) 0.79316(14) 0.0304(4) Uani d . 1
O O3 0.4628(2) 0.50442(16) 0.86163(15) 0.0343(4) Uani d . 1
C C1 0.3367(3) 0.52624(17) 0.68298(18) 0.0196(5) Uani d . 1
C C2 0.2699(3) 0.48622(17) 0.59100(18) 0.0192(5) Uani d . 1
C C3 0.1833(3) 0.40340(17) 0.56413(18) 0.0216(5) Uani d . 1
H H3 0.1530 0.3570 0.6128 0.026 Uiso calc R 1
C C4 0.1444(3) 0.39292(18) 0.46308(19) 0.0236(5) Uani d . 1
C C5 0.1860(3) 0.46045(18) 0.39014(19) 0.0240(5) Uani d . 1
H H5 0.1549 0.4497 0.3218 0.029 Uiso calc R 1
C C6 0.2718(3) 0.54330(18) 0.41501(18) 0.0224(5) Uani d . 1
C C7 0.3120(3) 0.55133(17) 0.51657(18) 0.0204(5) Uani d . 1
C C8 0.4119(3) 0.60993(18) 0.65900(18) 0.0216(5) Uani d . 1
C C9 0.1490(3) 0.53904(18) 0.85741(18) 0.0240(5) Uani d . 1
C C10 0.1754(4) 0.6275(2) 0.9019(2) 0.0381(7) Uani d . 1
H H10 0.2825 0.6548 0.9033 0.046 Uiso calc R 1
C C11 0.0447(5) 0.6749(3) 0.9437(3) 0.0508(9) Uani d . 1
H H11 0.0610 0.7355 0.9741 0.061 Uiso calc R 1
C C12 -0.1097(5) 0.6348(3) 0.9418(2) 0.0497(10) Uani d . 1
H H12 -0.1996 0.6682 0.9707 0.060 Uiso calc R 1
C C13 -0.1359(4) 0.5464(3) 0.8984(2) 0.0456(9) Uani d . 1
H H13 -0.2432 0.5193 0.8978 0.055 Uiso calc R 1
C C14 -0.0047(3) 0.4970(2) 0.85537(19) 0.0311(6) Uani d . 1
H H14 -0.0207 0.4361 0.8255 0.037 Uiso calc R 1
C C15 0.3140(4) 0.6191(2) 0.3392(2) 0.0308(6) Uani d . 1
H H15A 0.2394 0.6735 0.3474 0.046 Uiso calc R 1
H H15B 0.3021 0.5933 0.2708 0.046 Uiso calc R 1
H H15C 0.4279 0.6401 0.3500 0.046 Uiso calc R 1
C C16 0.4982(3) 0.6852(2) 0.7172(2) 0.0284(5) Uani d . 1
H H16A 0.6032 0.7001 0.6846 0.043 Uiso calc R 1
H H16B 0.5189 0.6626 0.7861 0.043 Uiso calc R 1
H H16C 0.4295 0.7426 0.7193 0.043 Uiso calc R 1

loop_
_atom_site_aniso_label
_atom_site_aniso_U_11
_atom_site_aniso_U_22
_atom_site_aniso_U_33
_atom_site_aniso_U_12
_atom_site_aniso_U_13
_atom_site_aniso_U_23
I 0.02777(13) 0.02830(13) 0.03502(14) -0.00635(6) 0.00123(8) -0.00964(7)
S 0.0220(3) 0.0220(3) 0.0192(3) 0.0029(2) 0.0004(2) 0.0016(2)
O1 0.0229(8) 0.0197(8) 0.0224(8) -0.0016(7) 0.0032(7) 0.0006(7)
O2 0.0432(12) 0.0204(9) 0.0275(9) 0.0044(8) 0.0045(8) 0.0035(7)
O3 0.0264(10) 0.0488(12) 0.0277(9) -0.0001(9) -0.0064(8) 0.0021(9)
C1 0.0192(11) 0.0205(11) 0.0190(11) 0.0006(9) 0.0015(9) -0.0001(9)
C2 0.0169(10) 0.0208(11) 0.0200(11) 0.0020(9) 0.0024(8) -0.0003(9)
C3 0.0208(11) 0.0198(11) 0.0243(11) -0.0006(9) 0.0030(9) -0.0005(9)
C4 0.0196(11) 0.0228(12) 0.0285(12) 0.0002(9) 0.0019(9) -0.0051(10)
C5 0.0243(12) 0.0274(12) 0.0203(11) 0.0035(10) -0.0015(9) -0.0028(10)
C6 0.0222(12) 0.0232(12) 0.0219(11) 0.0054(9) 0.0025(9) 0.0018(10)
C7 0.0178(11) 0.0185(11) 0.0250(11) 0.0004(8) 0.0027(9) -0.0012(9)
C8 0.0212(11) 0.0213(11) 0.0222(11) 0.0010(9) 0.0028(9) -0.0005(9)
C9 0.0296(13) 0.0250(12) 0.0174(10) 0.0053(10) 0.0046(10) 0.0042(9)
C10 0.0479(18) 0.0284(14) 0.0383(15) -0.0016(13) 0.0175(14) -0.0031(12)
C11 0.073(3) 0.0323(16) 0.0474(19) 0.0140(16) 0.0297(18) 0.0001(14)
C12 0.058(2) 0.059(2) 0.0323(16) 0.0347(18) 0.0188(15) 0.0125(15)
C13 0.0245(14) 0.085(3) 0.0269(14) 0.0115(15) 0.0020(11) 0.0152(16)
C14 0.0261(13) 0.0458(16) 0.0214(12) 0.0018(12) -0.0038(10) 0.0030(11)
C15 0.0378(15) 0.0302(14) 0.0245(12) 0.0014(11) 0.0019(11) 0.0068(11)
C16 0.0288(13) 0.0264(13) 0.0299(13) -0.0052(11) 0.0018(10) -0.0049(11)

loop_
_atom_type_symbol
_atom_type_description
_atom_type_scat_dispersion_real
_atom_type_scat_dispersion_imag
_atom_type_scat_source
C C 0.0033 0.0016 'International Tables Vol C Tables 4.2.6.8 and 6.1.1.4'
H H 0.0000 0.0000 'International Tables Vol C Tables 4.2.6.8 and 6.1.1.4'
O O 0.0106 0.0060 'International Tables Vol C Tables 4.2.6.8 and 6.1.1.4'
S S 0.1246 0.1234 'International Tables Vol C Tables 4.2.6.8 and 6.1.1.4'
I I -0.4742 1.8119 'International Tables Vol C Tables 4.2.6.8 and 6.1.1.4'

loop_
_geom_angle_atom_site_label_1
_geom_angle_atom_site_label_2
_geom_angle_atom_site_label_3
_geom_angle_site_symmetry_3
_geom_angle
C4 I O2 4_565 165.69(8)
O2 S O3 . 119.10(10)
O2 S C1 . 107.00(10)
O3 S C1 . 108.70(10)
O2 S C9 . 108.50(10)
O3 S C9 . 107.90(10)
C1 S C9 . 104.90(10)
C8 O1 C7 . 106.9(2)
C8 C1 C2 . 107.7(2)
C8 C1 S . 125.6(2)
C2 C1 S . 126.6(2)
C7 C2 C3 . 119.3(2)
C7 C2 C1 . 104.5(2)
C3 C2 C1 . 136.1(2)
C4 C3 C2 . 116.5(2)
C4 C3 H3 . 121.8
C2 C3 H3 . 121.8
C3 C4 C5 . 122.9(2)
C3 C4 I . 120.4(2)
C5 C4 I . 116.7(2)
C6 C5 C4 . 121.7(2)
C6 C5 H5 . 119.2
C4 C5 H5 . 119.2
C7 C6 C5 . 114.3(2)
C7 C6 C15 . 122.5(2)
C5 C6 C15 . 123.2(2)
O1 C7 C2 . 110.6(2)
O1 C7 C6 . 124.1(2)
C2 C7 C6 . 125.3(2)
C1 C8 O1 . 110.3(2)
C1 C8 C16 . 134.8(2)
O1 C8 C16 . 114.9(2)
C14 C9 C10 . 121.8(3)
C14 C9 S . 119.7(2)
C10 C9 S . 118.5(2)
C11 C10 C9 . 119.1(3)
C11 C10 H10 . 120.4
C9 C10 H10 . 120.4
C10 C11 C12 . 120.1(3)
C10 C11 H11 . 120.0
C12 C11 H11 . 120.0
C11 C12 C13 . 120.9(3)
C11 C12 H12 . 119.6
C13 C12 H12 . 119.6
C12 C13 C14 . 119.9(3)
C12 C13 H13 . 120.0
C14 C13 H13 . 120.0
C9 C14 C13 . 118.2(3)
C9 C14 H14 . 120.9
C13 C14 H14 . 120.9
C6 C15 H15A . 109.5
C6 C15 H15B . 109.5
H15A C15 H15B . 109.5
C6 C15 H15C . 109.5
H15A C15 H15C . 109.5
H15B C15 H15C . 109.5
C8 C16 H16A . 109.5
C8 C16 H16B . 109.5
H16A C16 H16B . 109.5
C8 C16 H16C . 109.5
H16A C16 H16C . 109.5
H16B C16 H16C . 109.5

loop_
_geom_bond_atom_site_label_1
_geom_bond_atom_site_label_2
_geom_bond_site_symmetry_2
_geom_bond_distance
I O2 4_565 3.282(2)
I C4 . 2.106(3)
S O2 . 1.433(2)
S O3 . 1.436(2)
S C1 . 1.746(2)
S C9 . 1.762(3)
O1 C8 . 1.366(3)
O1 C7 . 1.383(3)
C1 C8 . 1.362(3)
C1 C2 . 1.444(3)
C2 C7 . 1.388(3)
C2 C3 . 1.403(3)
C3 C4 . 1.381(3)
C3 H3 . 0.9500
C4 C5 . 1.396(4)
C5 C6 . 1.394(4)
C5 H5 . 0.9500
C6 C7 . 1.387(3)
C6 C15 . 1.504(3)
C8 C16 . 1.481(3)
C9 C14 . 1.380(4)
C9 C10 . 1.390(4)
C10 C11 . 1.371(4)
C10 H10 . 0.9500
C11 C12 . 1.374(6)
C11 H11 . 0.9500
C12 C13 . 1.383(6)
C12 H12 . 0.9500
C13 C14 . 1.395(4)
C13 H13 . 0.9500
C14 H14 . 0.9500
C15 H15A . 0.9800
C15 H15B . 0.9800
C15 H15C . 0.9800
C16 H16A . 0.9800
C16 H16B . 0.9800
C16 H16C . 0.9800

loop_
_geom_hbond_atom_site_label_D
_geom_hbond_atom_site_label_H
_geom_hbond_atom_site_label_A
_geom_hbond_site_symmetry_A
_geom_hbond_distance_DH
_geom_hbond_distance_HA
_geom_hbond_distance_DA
_geom_hbond_angle_DHA
C11 H11 O1 4_576 0.95 2.59 3.382(4) 141.3
C13 H13 O3 1_455 0.95 2.44 3.342(4) 158.6
C14 H14 O2 . 0.95 2.58 2.931(4) 102.5
C16 H16B O3 . 0.98 2.48 3.191(4) 129.4

loop_
_geom_torsion_atom_site_label_1
_geom_torsion_atom_site_label_2
_geom_torsion_atom_site_label_3
_geom_torsion_atom_site_label_4
_geom_torsion
O2 S C1 C8 -163.4(2)
O3 S C1 C8 -33.6(3)
C9 S C1 C8 81.5(2)
O2 S C1 C2 19.2(2)
O3 S C1 C2 149.0(2)
C9 S C1 C2 -95.8(2)
C8 C1 C2 C7 0.1(3)
S C1 C2 C7 177.8(2)
C8 C1 C2 C3 178.8(3)
S C1 C2 C3 -3.4(4)
C7 C2 C3 C4 -0.4(3)
C1 C2 C3 C4 -179.1(3)
C2 C3 C4 C5 -0.7(4)
C2 C3 C4 I 179.5(2)
C3 C4 C5 C6 0.7(4)
I C4 C5 C6 -179.5(2)
C4 C5 C6 C7 0.5(4)
C4 C5 C6 C15 -178.0(2)
C8 O1 C7 C2 -0.5(3)
C8 O1 C7 C6 179.0(2)
C3 C2 C7 O1 -178.7(2)
C1 C2 C7 O1 0.3(3)
C3 C2 C7 C6 1.7(4)
C1 C2 C7 C6 -179.3(2)
C5 C6 C7 O1 178.8(2)
C15 C6 C7 O1 -2.7(4)
C5 C6 C7 C2 -1.7(4)
C15 C6 C7 C2 176.8(2)
C2 C1 C8 O1 -0.4(3)
S C1 C8 O1 -178.2(2)
C2 C1 C8 C16 178.1(3)
S C1 C8 C16 0.3(4)
C7 O1 C8 C1 0.5(3)
C7 O1 C8 C16 -178.3(2)
O2 S C9 C14 -17.4(2)
O3 S C9 C14 -147.6(2)
C1 S C9 C14 96.7(2)
O2 S C9 C10 161.6(2)
O3 S C9 C10 31.4(2)
C1 S C9 C10 -84.4(2)
C14 C9 C10 C11 -0.9(5)
S C9 C10 C11 -179.8(3)
C9 C10 C11 C12 0.3(5)
C10 C11 C12 C13 0.3(5)
C11 C12 C13 C14 -0.3(5)
C10 C9 C14 C13 0.8(4)
S C9 C14 C13 179.8(2)
C12 C13 C14 C9 -0.3(4)
